data_4518769
loop_
_publ_author_name
'Li, Tao'
'McCabe, Karl N.'
'Maron, Laurent'
'Leng, Xuebing'
'Chen, Yaofeng'

_publ_section_title
;
 Organocalcium Complex-Catalyzed Selective Redistribution of ArSiH3 or
 Ar(alkyl)SiH2 to Ar3SiH or Ar2(alkyl)SiH
;
_journal_name_full 'ACS Catalysis'
_journal_page_first 6348
_journal_page_last 6356
_journal_paper_doi 10.1021/acscatal.1c00463
_journal_year 2021
_chemical_formula_moiety 'C28 H52 Ca N4 Si'
_chemical_formula_sum 'C28 H52 Ca N4 Si'
_chemical_formula_weight 512.90
_space_group_crystal_system orthorhombic
_space_group_IT_number 61
_space_group_name_Hall '-P 2ac 2ab'
_space_group_name_H-M_alt 'P b c a'
_atom_sites_solution_hydrogens geom
_atom_sites_solution_primary dual
_audit_creation_date 2019-06-06
_audit_creation_method
;
Olex2 1.2
(compiled 2018.05.29 svn.r3508 for OlexSys, GUI svn.r5506)
;
_cell_angle_alpha 90
_cell_angle_beta 90
_cell_angle_gamma 90
_cell_formula_units_Z 8
_cell_length_a 14.0817(4)
_cell_length_b 20.8984(6)
_cell_length_c 21.3489(6)
_cell_measurement_reflns_used 9202
_cell_measurement_temperature 170(2)
_cell_measurement_theta_max 54.93
_cell_measurement_theta_min 3.27
_cell_volume 6282.7(3)
_computing_cell_refinement 'SAINT v8.37A (Bruker, 2015)'
_computing_data_reduction 'SAINT v8.37A (Bruker, 2015)'
_computing_molecular_graphics 'Olex2 (Dolomanov et al., 2009)'
_computing_publication_material 'Olex2 (Dolomanov et al., 2009)'
_computing_structure_refinement 'ShelXL (Sheldrick, 2015)'
_computing_structure_solution 'ShelXT (Sheldrick, 2015)'
_diffrn_ambient_temperature 169.99
_diffrn_measured_fraction_theta_full 0.997
_diffrn_measured_fraction_theta_max 0.997
_diffrn_measurement_device_type 'Bruker D8 Venture'
_diffrn_measurement_method '\f and \w scans'
_diffrn_radiation_type GaK\a
_diffrn_radiation_wavelength 1.34139
_diffrn_reflns_av_R_equivalents 0.0592
_diffrn_reflns_av_unetI/netI 0.0319
_diffrn_reflns_Laue_measured_fraction_full 0.997
_diffrn_reflns_Laue_measured_fraction_max 0.997
_diffrn_reflns_limit_h_max 14
_diffrn_reflns_limit_h_min -17
_diffrn_reflns_limit_k_max 25
_diffrn_reflns_limit_k_min -25
_diffrn_reflns_limit_l_max 26
_diffrn_reflns_limit_l_min -26
_diffrn_reflns_number 55658
_diffrn_reflns_point_group_measured_fraction_full 0.997
_diffrn_reflns_point_group_measured_fraction_max 0.997
_diffrn_reflns_theta_full 53.594
_diffrn_reflns_theta_max 54.968
_diffrn_reflns_theta_min 3.602
_diffrn_standards_number 0
_exptl_absorpt_coefficient_mu 1.465
_exptl_absorpt_correction_T_max 0.7508
_exptl_absorpt_correction_T_min 0.6265
_exptl_absorpt_correction_type multi-scan
_exptl_absorpt_process_details
'SADABS-2016/2 (Bruker,2016/2) was used for absorption correction. wR2(int) was 0.1622 before and 0.0802 after correction. The Ratio of minimum to maximum transmission is 0.8344. The \l/2 correction factor is Not present.'
_exptl_crystal_colour colourless
_exptl_crystal_density_diffrn 1.085
_exptl_crystal_description block
_exptl_crystal_F_000 2256
_exptl_crystal_size_max 0.2
_exptl_crystal_size_mid 0.12
_exptl_crystal_size_min 0.1
_refine_diff_density_max 0.466
_refine_diff_density_min -0.287
_refine_diff_density_rms 0.045
_refine_ls_extinction_method none
_refine_ls_goodness_of_fit_ref 1.038
_refine_ls_hydrogen_treatment constr
_refine_ls_matrix_type full
_refine_ls_number_parameters 319
_refine_ls_number_reflns 5961
_refine_ls_number_restraints 0
_refine_ls_restrained_S_all 1.038
_refine_ls_R_factor_all 0.0551
_refine_ls_R_factor_gt 0.0427
_refine_ls_shift/su_max 0.004
_refine_ls_shift/su_mean 0.000
_refine_ls_structure_factor_coef Fsqd
_refine_ls_weighting_details 'w=1/[\s^2^(Fo^2^)+(0.0478P)^2^+4.2114P] where P=(Fo^2^+2Fc^2^)/3'
_refine_ls_weighting_scheme calc
_refine_ls_wR_factor_gt 0.1059
_refine_ls_wR_factor_ref 0.1143
_reflns_Friedel_coverage 0.000
_reflns_number_gt 4935
_reflns_number_total 5961
_reflns_threshold_expression 'I > 2\s(I)'
_cod_data_source_file cs1c00463_si_002.cif
_cod_data_source_block mj19379_0m
_cod_database_code 4518769
_shelx_shelxl_version_number 2016/6
_shelx_space_group_comment
;
The symmetry employed for this shelxl refinement is uniquely defined
by the following loop, which should always be used as a source of
symmetry information in preference to the above space-group names.
They are only intended as comments.
;
_shelx_estimated_absorpt_t_max 0.867
_shelx_estimated_absorpt_t_min 0.758
_olex2_refinement_description
;
1. Fixed Uiso
 At 1.2 times of:
  All C(H) groups, All C(H,H) groups
 At 1.5 times of:
  All C(H,H,H) groups
2.a Ternary CH refined with riding coordinates:
 C19(H19), C22(H22)
2.b Secondary CH2 refined with riding coordinates:
 C6(H6A,H6B), C7(H7A,H7B), C9(H9A,H9B), C10(H10A,H10B), C25(H25A,H25B)
2.c Aromatic/amide H refined with riding coordinates:
 C3(H3), C15(H15), C16(H16), C17(H17)
2.d Idealised Me refined as rotating group:
 C1(H1A,H1B,H1C), C5(H5A,H5B,H5C), C8(H8A,H8B,H8C), C11(H11A,H11B,H11C),
 C12(H12A,H12B,H12C), C20(H20A,H20B,H20C), C21(H21A,H21B,H21C), C23(H23A,H23B,
 H23C), C24(H24A,H24B,H24C), C26(H26A,H26B,H26C), C27(H27A,H27B,H27C), C28(H28A,
 H28B,H28C)
;
_olex2_submission_special_instructions 'No special instructions were received'

loop_
_space_group_symop_operation_xyz
'x, y, z'
'-x+1/2, -y, z+1/2'
'-x, y+1/2, -z+1/2'
'x+1/2, -y+1/2, -z'
'-x, -y, -z'
'x-1/2, y, -z-1/2'
'x, -y-1/2, z-1/2'
'-x-1/2, y-1/2, z'

loop_
_atom_site_label
_atom_site_type_symbol
_atom_site_fract_x
_atom_site_fract_y
_atom_site_fract_z
_atom_site_U_iso_or_equiv
_atom_site_adp_type
_atom_site_occupancy
_atom_site_site_symmetry_order
_atom_site_calc_flag
_atom_site_refinement_flags_posn
_atom_site_refinement_flags_adp
_atom_site_refinement_flags_occupancy
_atom_site_disorder_assembly
_atom_site_disorder_group
Ca1 Ca 0.66414(3) 0.41166(2) 0.39713(2) 0.02630(11) Uani 1 1 d . . . . .
Si1 Si 0.76785(4) 0.44500(3) 0.55111(3) 0.03643(16) Uani 1 1 d . . . . .
N1 N 0.75153(11) 0.32132(7) 0.35957(7) 0.0279(3) Uani 1 1 d . . . . .
N2 N 0.78955(12) 0.46065(8) 0.34326(8) 0.0344(4) Uani 1 1 d . . . . .
N3 N 0.60528(13) 0.52164(8) 0.36008(8) 0.0360(4) Uani 1 1 d . . . . .
N4 N 0.49578(12) 0.39938(8) 0.35626(8) 0.0369(4) Uani 1 1 d . . . . .
C1 C 0.89815(16) 0.25771(11) 0.34930(11) 0.0442(5) Uani 1 1 d . . . . .
H1A H 0.854289 0.222059 0.356526 0.066 Uiso 1 1 calc GR . . . .
H1B H 0.949995 0.255778 0.379862 0.066 Uiso 1 1 calc GR . . . .
H1C H 0.924277 0.254694 0.306853 0.066 Uiso 1 1 calc GR . . . .
C2 C 0.84557(14) 0.32030(10) 0.35647(9) 0.0312(4) Uani 1 1 d . . . . .
C3 C 0.90246(14) 0.37535(10) 0.35941(9) 0.0353(5) Uani 1 1 d . . . . .
H3 H 0.967551 0.367906 0.368572 0.042 Uiso 1 1 calc R . . . .
C4 C 0.87735(15) 0.44014(10) 0.35078(9) 0.0348(5) Uani 1 1 d . . . . .
C5 C 0.95960(17) 0.48725(12) 0.35017(11) 0.0480(6) Uani 1 1 d . . . . .
H5A H 0.959740 0.510745 0.310448 0.072 Uiso 1 1 calc GR . . . .
H5B H 1.019572 0.463911 0.354718 0.072 Uiso 1 1 calc GR . . . .
H5C H 0.952524 0.517465 0.384968 0.072 Uiso 1 1 calc GR . . . .
C6 C 0.77335(17) 0.52735(11) 0.32456(11) 0.0455(6) Uani 1 1 d . . . . .
H6A H 0.813362 0.537889 0.287850 0.055 Uiso 1 1 calc R . . . .
H6B H 0.791136 0.556349 0.359297 0.055 Uiso 1 1 calc R . . . .
C7 C 0.67009(18) 0.53658(11) 0.30830(11) 0.0458(6) Uani 1 1 d . . . . .
H7A H 0.660066 0.581571 0.295383 0.055 Uiso 1 1 calc R . . . .
H7B H 0.654196 0.508960 0.272109 0.055 Uiso 1 1 calc R . . . .
C8 C 0.61030(19) 0.57147(11) 0.40850(11) 0.0470(6) Uani 1 1 d . . . . .
H8A H 0.566929 0.560706 0.442816 0.071 Uiso 1 1 calc GR . . . .
H8B H 0.591984 0.612744 0.390365 0.071 Uiso 1 1 calc GR . . . .
H8C H 0.675339 0.574203 0.424612 0.071 Uiso 1 1 calc GR . . . .
C9 C 0.50525(17) 0.51652(11) 0.33818(11) 0.0457(6) Uani 1 1 d . . . . .
H9A H 0.493799 0.549534 0.305794 0.055 Uiso 1 1 calc R . . . .
H9B H 0.462283 0.525542 0.373809 0.055 Uiso 1 1 calc R . . . .
C10 C 0.48126(17) 0.45244(12) 0.31168(11) 0.0498(6) Uani 1 1 d . . . . .
H10A H 0.414005 0.452622 0.298171 0.060 Uiso 1 1 calc R . . . .
H10B H 0.520918 0.444822 0.274127 0.060 Uiso 1 1 calc R . . . .
C11 C 0.43240(19) 0.40263(14) 0.40956(12) 0.0587(7) Uani 1 1 d . . . . .
H11A H 0.438990 0.363656 0.434715 0.088 Uiso 1 1 calc GR . . . .
H11B H 0.366737 0.406480 0.394834 0.088 Uiso 1 1 calc GR . . . .
H11C H 0.448584 0.439958 0.435216 0.088 Uiso 1 1 calc GR . . . .
C12 C 0.47524(18) 0.33986(13) 0.32118(13) 0.0610(7) Uani 1 1 d . . . . .
H12A H 0.517553 0.336979 0.284848 0.091 Uiso 1 1 calc GR . . . .
H12B H 0.409079 0.340370 0.306958 0.091 Uiso 1 1 calc GR . . . .
H12C H 0.485502 0.302832 0.348526 0.091 Uiso 1 1 calc GR . . . .
C13 C 0.69652(14) 0.26583(9) 0.34658(10) 0.0310(4) Uani 1 1 d . . . . .
C14 C 0.68132(14) 0.24633(10) 0.28375(10) 0.0342(5) Uani 1 1 d . . . . .
C15 C 0.61529(16) 0.19844(10) 0.27199(12) 0.0448(6) Uani 1 1 d . . . . .
H15 H 0.603699 0.185550 0.230010 0.054 Uiso 1 1 calc R . . . .
C16 C 0.56603(18) 0.16913(11) 0.32019(14) 0.0548(7) Uani 1 1 d . . . . .
H16 H 0.519934 0.137223 0.311236 0.066 Uiso 1 1 calc R . . . .
C17 C 0.58424(18) 0.18650(11) 0.38109(13) 0.0520(6) Uani 1 1 d . . . . .
H17 H 0.552205 0.164825 0.414001 0.062 Uiso 1 1 calc R . . . .
C18 C 0.64829(15) 0.23494(10) 0.39598(10) 0.0384(5) Uani 1 1 d . . . . .
C19 C 0.66865(17) 0.25146(11) 0.46383(11) 0.0460(6) Uani 1 1 d . . . . .
H19 H 0.690969 0.296873 0.464791 0.055 Uiso 1 1 calc R . . . .
C20 C 0.7493(2) 0.21019(15) 0.48959(14) 0.0747(9) Uani 1 1 d . . . . .
H20A H 0.731888 0.164909 0.486232 0.112 Uiso 1 1 calc GR . . . .
H20B H 0.760343 0.221032 0.533652 0.112 Uiso 1 1 calc GR . . . .
H20C H 0.807224 0.218157 0.465424 0.112 Uiso 1 1 calc GR . . . .
C21 C 0.5816(2) 0.24722(17) 0.50637(14) 0.0791(10) Uani 1 1 d . . . . .
H21A H 0.528709 0.270578 0.487237 0.119 Uiso 1 1 calc GR . . . .
H21B H 0.596560 0.266100 0.547212 0.119 Uiso 1 1 calc GR . . . .
H21C H 0.563783 0.202247 0.511931 0.119 Uiso 1 1 calc GR . . . .
C22 C 0.73387(15) 0.27787(11) 0.22988(9) 0.0381(5) Uani 1 1 d . . . . .
H22 H 0.791660 0.298681 0.247939 0.046 Uiso 1 1 calc R . . . .
C23 C 0.6759(2) 0.32998(17) 0.19923(16) 0.0782(10) Uani 1 1 d . . . . .
H23A H 0.615117 0.312275 0.185094 0.117 Uiso 1 1 calc GR . . . .
H23B H 0.710708 0.347141 0.163213 0.117 Uiso 1 1 calc GR . . . .
H23C H 0.664218 0.364338 0.229511 0.117 Uiso 1 1 calc GR . . . .
C24 C 0.7681(2) 0.22927(15) 0.18147(13) 0.0758(9) Uani 1 1 d . . . . .
H24A H 0.807446 0.196861 0.202146 0.114 Uiso 1 1 calc GR . . . .
H24B H 0.805663 0.251187 0.149329 0.114 Uiso 1 1 calc GR . . . .
H24C H 0.713179 0.208569 0.161877 0.114 Uiso 1 1 calc GR . . . .
C25 C 0.65518(15) 0.42914(10) 0.51275(9) 0.0352(5) Uani 1 1 d . . . . .
H25A H 0.612070 0.465634 0.520857 0.042 Uiso 1 1 calc R . . . .
H25B H 0.626418 0.390742 0.532191 0.042 Uiso 1 1 calc R . . . .
C26 C 0.8234(2) 0.51967(14) 0.51875(12) 0.0584(7) Uani 1 1 d . . . . .
H26A H 0.829286 0.515863 0.473169 0.088 Uiso 1 1 calc GR . . . .
H26B H 0.886448 0.525550 0.537260 0.088 Uiso 1 1 calc GR . . . .
H26C H 0.783328 0.556594 0.528941 0.088 Uiso 1 1 calc GR . . . .
C27 C 0.76710(18) 0.45694(13) 0.63901(10) 0.0487(6) Uani 1 1 d . . . . .
H27A H 0.738356 0.498421 0.648944 0.073 Uiso 1 1 calc GR . . . .
H27B H 0.832417 0.455866 0.654829 0.073 Uiso 1 1 calc GR . . . .
H27C H 0.730152 0.422706 0.658769 0.073 Uiso 1 1 calc GR . . . .
C28 C 0.85374(19) 0.37810(14) 0.53781(12) 0.0589(7) Uani 1 1 d . . . . .
H28A H 0.915537 0.389497 0.555726 0.088 Uiso 1 1 calc GR . . . .
H28B H 0.860702 0.370606 0.492726 0.088 Uiso 1 1 calc GR . . . .
H28C H 0.829978 0.339148 0.557996 0.088 Uiso 1 1 calc GR . . . .

loop_
_atom_site_aniso_label
_atom_site_aniso_U_11
_atom_site_aniso_U_22
_atom_site_aniso_U_33
_atom_site_aniso_U_23
_atom_site_aniso_U_13
_atom_site_aniso_U_12
Ca1 0.0280(2) 0.0270(2) 0.02389(19) -0.00118(15) 0.00016(15) -0.00031(15)
Si1 0.0384(3) 0.0454(4) 0.0256(3) -0.0002(2) -0.0040(2) 0.0075(3)
N1 0.0287(8) 0.0272(8) 0.0280(8) -0.0013(6) 0.0051(7) -0.0027(7)
N2 0.0382(10) 0.0314(9) 0.0336(9) 0.0009(7) 0.0043(7) -0.0073(7)
N3 0.0486(10) 0.0310(9) 0.0284(9) 0.0002(7) -0.0041(8) 0.0021(8)
N4 0.0314(9) 0.0390(10) 0.0404(10) -0.0082(8) -0.0024(8) 0.0025(7)
C1 0.0333(11) 0.0450(13) 0.0542(14) 0.0035(11) 0.0006(10) 0.0076(10)
C2 0.0296(10) 0.0385(11) 0.0257(10) -0.0002(8) 0.0009(8) 0.0019(8)
C3 0.0267(10) 0.0476(13) 0.0315(10) -0.0035(9) 0.0017(8) -0.0048(9)
C4 0.0369(11) 0.0424(12) 0.0251(10) -0.0046(8) 0.0066(8) -0.0136(9)
C5 0.0448(13) 0.0530(14) 0.0462(13) -0.0082(11) 0.0075(11) -0.0221(11)
C6 0.0595(15) 0.0350(12) 0.0420(12) 0.0051(10) 0.0126(11) -0.0100(11)
C7 0.0642(15) 0.0368(12) 0.0363(12) 0.0083(9) 0.0015(11) 0.0028(11)
C8 0.0631(16) 0.0345(12) 0.0434(13) -0.0061(10) -0.0039(11) 0.0019(11)
C9 0.0503(14) 0.0441(13) 0.0427(12) 0.0001(10) -0.0104(10) 0.0116(11)
C10 0.0413(13) 0.0640(16) 0.0440(13) -0.0024(12) -0.0079(10) 0.0076(11)
C11 0.0517(15) 0.0711(18) 0.0535(15) -0.0021(13) 0.0087(12) 0.0034(13)
C12 0.0409(13) 0.0677(18) 0.0743(18) -0.0310(15) -0.0123(13) 0.0006(12)
C13 0.0274(10) 0.0247(10) 0.0408(11) -0.0004(8) 0.0063(8) 0.0019(8)
C14 0.0311(10) 0.0300(10) 0.0415(12) -0.0062(9) 0.0037(9) -0.0005(8)
C15 0.0409(12) 0.0342(12) 0.0594(15) -0.0110(10) -0.0006(11) -0.0045(10)
C16 0.0466(14) 0.0332(12) 0.085(2) -0.0052(12) 0.0078(13) -0.0136(11)
C17 0.0513(14) 0.0354(13) 0.0692(17) 0.0067(12) 0.0196(13) -0.0094(11)
C18 0.0388(12) 0.0279(11) 0.0485(13) 0.0041(9) 0.0146(10) -0.0002(9)
C19 0.0592(15) 0.0384(12) 0.0403(12) 0.0067(10) 0.0192(11) 0.0001(11)
C20 0.103(2) 0.0678(19) 0.0531(16) 0.0039(14) -0.0006(16) 0.0304(18)
C21 0.087(2) 0.086(2) 0.0649(19) 0.0014(16) 0.0407(17) -0.0113(18)
C22 0.0351(11) 0.0463(13) 0.0328(11) -0.0075(9) 0.0022(9) -0.0069(9)
C23 0.0549(17) 0.093(2) 0.087(2) 0.0471(19) 0.0127(16) 0.0052(16)
C24 0.095(2) 0.077(2) 0.0554(17) -0.0279(15) 0.0279(16) -0.0174(18)
C25 0.0385(11) 0.0380(12) 0.0290(10) -0.0027(9) 0.0011(9) 0.0059(9)
C26 0.0588(16) 0.0679(18) 0.0487(15) 0.0087(13) -0.0099(12) -0.0090(14)
C27 0.0535(14) 0.0614(16) 0.0313(11) -0.0020(10) -0.0072(10) 0.0062(12)
C28 0.0540(16) 0.0744(19) 0.0484(15) -0.0047(13) -0.0083(12) 0.0273(14)

loop_
_atom_type_symbol
_atom_type_description
_atom_type_scat_dispersion_real
_atom_type_scat_dispersion_imag
_atom_type_scat_source
C C 0.0148 0.0070 'International Tables Vol C Tables 4.2.6.8 and 6.1.1.4'
H H 0.0000 0.0000 'International Tables Vol C Tables 4.2.6.8 and 6.1.1.4'
Ca Ca 0.3953 1.0257 'International Tables Vol C Tables 4.2.6.8 and 6.1.1.4'
N N 0.0253 0.0136 'International Tables Vol C Tables 4.2.6.8 and 6.1.1.4'
Si Si 0.2148 0.2488 'International Tables Vol C Tables 4.2.6.8 and 6.1.1.4'

loop_
_geom_angle_atom_site_label_1
_geom_angle_atom_site_label_2
_geom_angle_atom_site_label_3
_geom_angle
_geom_angle_site_symmetry_1
_geom_angle_site_symmetry_3
_geom_angle_publ_flag
N1 Ca1 N3 140.28(6) . . ?
N1 Ca1 N4 106.58(6) . . ?
N1 Ca1 C25 118.20(6) . . ?
N2 Ca1 N1 78.03(6) . . ?
N2 Ca1 N3 72.60(6) . . ?
N2 Ca1 N4 125.40(6) . . ?
N2 Ca1 C25 117.33(7) . . ?
N4 Ca1 N3 71.53(6) . . ?
C25 Ca1 N3 99.04(6) . . ?
C25 Ca1 N4 107.88(6) . . ?
C25 Si1 C26 110.46(11) . . ?
C25 Si1 C27 117.79(11) . . ?
C25 Si1 C28 111.11(11) . . ?
C26 Si1 C27 104.92(12) . . ?
C28 Si1 C26 107.23(14) . . ?
C28 Si1 C27 104.63(11) . . ?
C2 N1 Ca1 122.91(13) . . ?
C2 N1 C13 121.40(17) . . ?
C13 N1 Ca1 115.40(11) . . ?
C4 N2 Ca1 120.33(13) . . ?
C4 N2 C6 119.19(18) . . ?
C6 N2 Ca1 115.56(13) . . ?
C7 N3 Ca1 102.81(13) . . ?
C7 N3 C8 110.45(18) . . ?
C7 N3 C9 111.56(17) . . ?
C8 N3 Ca1 113.71(13) . . ?
C8 N3 C9 108.51(18) . . ?
C9 N3 Ca1 109.76(13) . . ?
C10 N4 Ca1 105.96(13) . . ?
C10 N4 C12 106.14(19) . . ?
C11 N4 Ca1 107.50(14) . . ?
C11 N4 C10 112.72(19) . . ?
C11 N4 C12 108.5(2) . . ?
C12 N4 Ca1 116.17(13) . . ?
H1A C1 H1B 109.5 . . ?
H1A C1 H1C 109.5 . . ?
H1B C1 H1C 109.5 . . ?
C2 C1 H1A 109.5 . . ?
C2 C1 H1B 109.5 . . ?
C2 C1 H1C 109.5 . . ?
N1 C2 C1 120.57(18) . . ?
N1 C2 C3 123.68(19) . . ?
C3 C2 C1 115.75(18) . . ?
C2 C3 H3 115.2 . . ?
C2 C3 C4 129.60(19) . . ?
C4 C3 H3 115.2 . . ?
N2 C4 Ca1 38.95(9) . . ?
N2 C4 C3 124.25(18) . . ?
N2 C4 C5 120.2(2) . . ?
C3 C4 Ca1 90.93(12) . . ?
C3 C4 C5 115.6(2) . . ?
C5 C4 Ca1 146.47(15) . . ?
C4 C5 H5A 109.5 . . ?
C4 C5 H5B 109.5 . . ?
C4 C5 H5C 109.5 . . ?
H5A C5 H5B 109.5 . . ?
H5A C5 H5C 109.5 . . ?
H5B C5 H5C 109.5 . . ?
N2 C6 H6A 109.8 . . ?
N2 C6 H6B 109.8 . . ?
N2 C6 C7 109.52(18) . . ?
H6A C6 H6B 108.2 . . ?
C7 C6 H6A 109.8 . . ?
C7 C6 H6B 109.8 . . ?
Ca1 C7 H7A 158.1 . . ?
Ca1 C7 H7B 88.9 . . ?
N3 C7 Ca1 50.88(10) . . ?
N3 C7 C6 113.54(18) . . ?
N3 C7 H7A 108.9 . . ?
N3 C7 H7B 108.9 . . ?
C6 C7 Ca1 77.66(12) . . ?
C6 C7 H7A 108.9 . . ?
C6 C7 H7B 108.9 . . ?
H7A C7 H7B 107.7 . . ?
N3 C8 H8A 109.5 . . ?
N3 C8 H8B 109.5 . . ?
N3 C8 H8C 109.5 . . ?
H8A C8 H8B 109.5 . . ?
H8A C8 H8C 109.5 . . ?
H8B C8 H8C 109.5 . . ?
N3 C9 H9A 108.9 . . ?
N3 C9 H9B 108.9 . . ?
N3 C9 C10 113.44(19) . . ?
H9A C9 H9B 107.7 . . ?
C10 C9 H9A 108.9 . . ?
C10 C9 H9B 108.9 . . ?
N4 C10 C9 113.48(19) . . ?
N4 C10 H10A 108.9 . . ?
N4 C10 H10B 108.9 . . ?
C9 C10 H10A 108.9 . . ?
C9 C10 H10B 108.9 . . ?
H10A C10 H10B 107.7 . . ?
N4 C11 H11A 109.5 . . ?
N4 C11 H11B 109.5 . . ?
N4 C11 H11C 109.5 . . ?
H11A C11 H11B 109.5 . . ?
H11A C11 H11C 109.5 . . ?
H11B C11 H11C 109.5 . . ?
N4 C12 H12A 109.5 . . ?
N4 C12 H12B 109.5 . . ?
N4 C12 H12C 109.5 . . ?
H12A C12 H12B 109.5 . . ?
H12A C12 H12C 109.5 . . ?
H12B C12 H12C 109.5 . . ?
C14 C13 N1 120.07(17) . . ?
C18 C13 N1 119.31(18) . . ?
C18 C13 C14 120.20(19) . . ?
C13 C14 C22 121.21(17) . . ?
C15 C14 C13 118.6(2) . . ?
C15 C14 C22 120.15(19) . . ?
C14 C15 H15 119.3 . . ?
C16 C15 C14 121.3(2) . . ?
C16 C15 H15 119.3 . . ?
C15 C16 H16 120.2 . . ?
C17 C16 C15 119.5(2) . . ?
C17 C16 H16 120.2 . . ?
C16 C17 H17 119.0 . . ?
C16 C17 C18 121.9(2) . . ?
C18 C17 H17 119.0 . . ?
C13 C18 C19 121.26(19) . . ?
C17 C18 C13 118.3(2) . . ?
C17 C18 C19 120.4(2) . . ?
C18 C19 H19 107.2 . . ?
C18 C19 C20 110.8(2) . . ?
C18 C19 C21 113.8(2) . . ?
C20 C19 H19 107.2 . . ?
C21 C19 H19 107.2 . . ?
C21 C19 C20 110.4(2) . . ?
C19 C20 H20A 109.5 . . ?
C19 C20 H20B 109.5 . . ?
C19 C20 H20C 109.5 . . ?
H20A C20 H20B 109.5 . . ?
H20A C20 H20C 109.5 . . ?
H20B C20 H20C 109.5 . . ?
C19 C21 H21A 109.5 . . ?
C19 C21 H21B 109.5 . . ?
C19 C21 H21C 109.5 . . ?
H21A C21 H21B 109.5 . . ?
H21A C21 H21C 109.5 . . ?
H21B C21 H21C 109.5 . . ?
C14 C22 H22 107.1 . . ?
C14 C22 C24 112.2(2) . . ?
C23 C22 C14 112.19(19) . . ?
C23 C22 H22 107.1 . . ?
C23 C22 C24 110.9(2) . . ?
C24 C22 H22 107.1 . . ?
C22 C23 H23A 109.5 . . ?
C22 C23 H23B 109.5 . . ?
C22 C23 H23C 109.5 . . ?
H23A C23 H23B 109.5 . . ?
H23A C23 H23C 109.5 . . ?
H23B C23 H23C 109.5 . . ?
C22 C24 H24A 109.5 . . ?
C22 C24 H24B 109.5 . . ?
C22 C24 H24C 109.5 . . ?
H24A C24 H24B 109.5 . . ?
H24A C24 H24C 109.5 . . ?
H24B C24 H24C 109.5 . . ?
Ca1 C25 H25A 108.4 . . ?
Ca1 C25 H25B 108.4 . . ?
Si1 C25 Ca1 115.34(10) . . ?
Si1 C25 H25A 108.4 . . ?
Si1 C25 H25B 108.4 . . ?
H25A C25 H25B 107.5 . . ?
Si1 C26 H26A 109.5 . . ?
Si1 C26 H26B 109.5 . . ?
Si1 C26 H26C 109.5 . . ?
H26A C26 H26B 109.5 . . ?
H26A C26 H26C 109.5 . . ?
H26B C26 H26C 109.5 . . ?
Si1 C27 H27A 109.5 . . ?
Si1 C27 H27B 109.5 . . ?
Si1 C27 H27C 109.5 . . ?
H27A C27 H27B 109.5 . . ?
H27A C27 H27C 109.5 . . ?
H27B C27 H27C 109.5 . . ?
Si1 C28 H28A 109.5 . . ?
Si1 C28 H28B 109.5 . . ?
Si1 C28 H28C 109.5 . . ?
H28A C28 H28B 109.5 . . ?
H28A C28 H28C 109.5 . . ?
H28B C28 H28C 109.5 . . ?

loop_
_geom_bond_atom_site_label_1
_geom_bond_atom_site_label_2
_geom_bond_distance
_geom_bond_site_symmetry_2
_geom_bond_publ_flag
Ca1 N1 2.3918(16) . ?
Ca1 N2 2.3429(17) . ?
Ca1 N3 2.5681(17) . ?
Ca1 N4 2.5393(17) . ?
Ca1 C25 2.499(2) . ?
Si1 C25 1.816(2) . ?
Si1 C26 1.877(3) . ?
Si1 C27 1.893(2) . ?
Si1 C28 1.870(3) . ?
N1 C2 1.326(2) . ?
N1 C13 1.422(2) . ?
N2 C4 1.318(3) . ?
N2 C6 1.468(3) . ?
N3 C7 1.467(3) . ?
N3 C8 1.469(3) . ?
N3 C9 1.488(3) . ?
N4 C10 1.475(3) . ?
N4 C11 1.448(3) . ?
N4 C12 1.480(3) . ?
C1 H1A 0.9800 . ?
C1 H1B 0.9800 . ?
C1 H1C 0.9800 . ?
C1 C2 1.511(3) . ?
C2 C3 1.403(3) . ?
C3 H3 0.9500 . ?
C3 C4 1.411(3) . ?
C4 C5 1.520(3) . ?
C5 H5A 0.9800 . ?
C5 H5B 0.9800 . ?
C5 H5C 0.9800 . ?
C6 H6A 0.9900 . ?
C6 H6B 0.9900 . ?
C6 C7 1.507(3) . ?
C7 H7A 0.9900 . ?
C7 H7B 0.9900 . ?
C8 H8A 0.9800 . ?
C8 H8B 0.9800 . ?
C8 H8C 0.9800 . ?
C9 H9A 0.9900 . ?
C9 H9B 0.9900 . ?
C9 C10 1.493(3) . ?
C10 H10A 0.9900 . ?
C10 H10B 0.9900 . ?
C11 H11A 0.9800 . ?
C11 H11B 0.9800 . ?
C11 H11C 0.9800 . ?
C12 H12A 0.9800 . ?
C12 H12B 0.9800 . ?
C12 H12C 0.9800 . ?
C13 C14 1.418(3) . ?
C13 C18 1.411(3) . ?
C14 C15 1.389(3) . ?
C14 C22 1.518(3) . ?
C15 H15 0.9500 . ?
C15 C16 1.384(3) . ?
C16 H16 0.9500 . ?
C16 C17 1.374(4) . ?
C17 H17 0.9500 . ?
C17 C18 1.393(3) . ?
C18 C19 1.517(3) . ?
C19 H19 1.0000 . ?
C19 C20 1.528(4) . ?
C19 C21 1.528(3) . ?
C20 H20A 0.9800 . ?
C20 H20B 0.9800 . ?
C20 H20C 0.9800 . ?
C21 H21A 0.9800 . ?
C21 H21B 0.9800 . ?
C21 H21C 0.9800 . ?
C22 H22 1.0000 . ?
C22 C23 1.510(4) . ?
C22 C24 1.527(3) . ?
C23 H23A 0.9800 . ?
C23 H23B 0.9800 . ?
C23 H23C 0.9800 . ?
C24 H24A 0.9800 . ?
C24 H24B 0.9800 . ?
C24 H24C 0.9800 . ?
C25 H25A 0.9900 . ?
C25 H25B 0.9900 . ?
C26 H26A 0.9800 . ?
C26 H26B 0.9800 . ?
C26 H26C 0.9800 . ?
C27 H27A 0.9800 . ?
C27 H27B 0.9800 . ?
C27 H27C 0.9800 . ?
C28 H28A 0.9800 . ?
C28 H28B 0.9800 . ?
C28 H28C 0.9800 . ?
